data_4327957
loop_
_publ_author_name
'Virendra Kumar Rai'
'Masayoshi Nishiura'
'Masanori Takimoto'
'Shanshan Zhao'
'Yu Liu'
'Zhaomin Hou'

_publ_section_title
;
 Bis-Cyclometalated Iridium(III) Complexes Bearing Ancillary Guanidinate
 Ligands. Synthesis, Structure, and Highly Efficient Electroluminescence
;
_journal_name_full 'Inorganic Chemistry'
_journal_page_first 822
_journal_page_last 835
_journal_paper_doi 10.1021/ic201217a
_journal_volume 51
_journal_year 2012
_chemical_formula_sum 'C37 H48 Ir N5'
_chemical_formula_weight 755.00
_chemical_name_systematic
; 
 ? 
;
_space_group_IT_number 15
_symmetry_cell_setting monoclinic
_symmetry_space_group_name_Hall '-C 2yc'
_symmetry_space_group_name_H-M 'C 1 2/c 1'
_atom_sites_solution_hydrogens geom
_atom_sites_solution_primary direct
_atom_sites_solution_secondary difmap
_audit_creation_method SHELXL-97
_cell_angle_alpha 90.00
_cell_angle_beta 112.643(2)
_cell_angle_gamma 90.00
_cell_formula_units_Z 12
_cell_length_a 30.633(4)
_cell_length_b 22.071(3)
_cell_length_c 16.436(2)
_cell_measurement_reflns_used 320
_cell_measurement_temperature 173(2)
_cell_measurement_theta_max 25
_cell_measurement_theta_min 2
_cell_volume 10256(2)
_computing_structure_refinement 'SHELXL-97 (Sheldrick, 1997)'
_computing_structure_solution 'SHELXS-97 (Sheldrick, 1990)'
_diffrn_ambient_temperature 173(2)
_diffrn_measured_fraction_theta_full 0.994
_diffrn_measured_fraction_theta_max 0.994
_diffrn_radiation_monochromator graphite
_diffrn_radiation_source 'fine-focus sealed tube'
_diffrn_radiation_type MoK\a
_diffrn_radiation_wavelength 0.71073
_diffrn_reflns_av_R_equivalents 0.0444
_diffrn_reflns_av_sigmaI/netI 0.0627
_diffrn_reflns_limit_h_max 36
_diffrn_reflns_limit_h_min -36
_diffrn_reflns_limit_k_max 26
_diffrn_reflns_limit_k_min -26
_diffrn_reflns_limit_l_max 16
_diffrn_reflns_limit_l_min -19
_diffrn_reflns_number 26403
_diffrn_reflns_theta_full 25.04
_diffrn_reflns_theta_max 25.04
_diffrn_reflns_theta_min 1.56
_exptl_absorpt_coefficient_mu 3.938
_exptl_absorpt_correction_T_max 0.3846
_exptl_absorpt_correction_T_min 0.3019
_exptl_absorpt_correction_type multi-scan
_exptl_absorpt_process_details SADABS
_exptl_crystal_colour yellow
_exptl_crystal_density_diffrn 1.467
_exptl_crystal_description plate
_exptl_crystal_F_000 4584
_exptl_crystal_size_max 0.40
_exptl_crystal_size_mid 0.30
_exptl_crystal_size_min 0.30
_refine_diff_density_max 0.797
_refine_diff_density_min -1.411
_refine_diff_density_rms 0.143
_refine_ls_extinction_method none
_refine_ls_goodness_of_fit_ref 0.938
_refine_ls_hydrogen_treatment none
_refine_ls_matrix_type full
_refine_ls_number_parameters 579
_refine_ls_number_reflns 9029
_refine_ls_number_restraints 0
_refine_ls_restrained_S_all 0.938
_refine_ls_R_factor_all 0.0447
_refine_ls_R_factor_gt 0.0290
_refine_ls_shift/su_max 0.003
_refine_ls_shift/su_mean 0.000
_refine_ls_structure_factor_coef Fsqd
_refine_ls_weighting_details 'calc w=1/[\s^2^(Fo^2^)+(0.0281P)^2^+0.0000P] where P=(Fo^2^+2Fc^2^)/3'
_refine_ls_weighting_scheme calc
_refine_ls_wR_factor_gt 0.0557
_refine_ls_wR_factor_ref 0.0699
_reflns_number_gt 6962
_reflns_number_total 9029
_reflns_threshold_expression >2sigma(I)
_cod_data_source_file ic201217a_si_002_10.cif
_cod_data_source_block 10
_cod_database_code 4327957

loop_
_symmetry_equiv_pos_as_xyz
'x, y, z'
'-x, y, -z+1/2'
'x+1/2, y+1/2, z'
'-x+1/2, y+1/2, -z+1/2'
'-x, -y, -z'
'x, -y, z-1/2'
'-x+1/2, -y+1/2, -z'
'x+1/2, -y+1/2, z-1/2'

loop_
_atom_site_label
_atom_site_type_symbol
_atom_site_fract_x
_atom_site_fract_y
_atom_site_fract_z
_atom_site_U_iso_or_equiv
_atom_site_adp_type
_atom_site_occupancy
_atom_site_symmetry_multiplicity
_atom_site_calc_flag
_atom_site_refinement_flags
Ir1 Ir 0.827434(7) 0.503038(9) 0.651820(13) 0.02050(6) Uani 1 1 d .
Ir2 Ir 1.0000 0.875828(12) 0.2500 0.02125(8) Uani 1 2 d S
N1 N 0.77010(14) 0.50183(18) 0.6857(3) 0.0239(10) Uani 1 1 d .
N2 N 0.88458(15) 0.49379(18) 0.6181(3) 0.0257(10) Uani 1 1 d .
N3 N 0.85423(13) 0.58791(17) 0.7202(3) 0.0198(9) Uani 1 1 d .
N4 N 0.80473(13) 0.58867(17) 0.5821(3) 0.0195(9) Uani 1 1 d .
N5 N 0.83150(15) 0.68604(17) 0.6514(3) 0.0283(10) Uani 1 1 d .
N6 N 0.94327(14) 0.86997(19) 0.2853(3) 0.0262(10) Uani 1 1 d .
N7 N 0.97571(13) 0.96140(17) 0.1805(3) 0.0211(8) Uani 1 1 d .
N8 N 1.0000 1.0591(2) 0.2500 0.0211(8) Uani 1 2 d S
C1 C 0.78997(19) 0.4367(2) 0.5715(3) 0.0278(13) Uani 1 1 d .
C2 C 0.74617(17) 0.4220(2) 0.5798(3) 0.0239(12) Uani 1 1 d .
C3 C 0.7174(2) 0.3754(2) 0.5308(3) 0.0359(14) Uani 1 1 d .
H3 H 0.6885 0.3667 0.5373 0.043 Uiso 1 1 d R
C4 C 0.73031(19) 0.3419(3) 0.4729(4) 0.0391(15) Uani 1 1 d .
H4 H 0.7107 0.3099 0.4401 0.047 Uiso 1 1 d R
C5 C 0.7720(2) 0.3554(2) 0.4633(4) 0.0393(15) Uani 1 1 d .
H5 H 0.7808 0.3324 0.4232 0.047 Uiso 1 1 d R
C6 C 0.80159(18) 0.4022(2) 0.5111(3) 0.0300(13) Uani 1 1 d .
H6 H 0.8299 0.4107 0.5025 0.036 Uiso 1 1 d R
C7 C 0.73615(17) 0.4596(2) 0.6438(3) 0.0237(12) Uani 1 1 d .
C8 C 0.69549(19) 0.4555(2) 0.6630(4) 0.0331(14) Uani 1 1 d .
H8 H 0.6720 0.4262 0.6336 0.040 Uiso 1 1 d R
C9 C 0.68927(19) 0.4935(2) 0.7242(4) 0.0382(15) Uani 1 1 d .
H9 H 0.6616 0.4910 0.7371 0.046 Uiso 1 1 d R
C10 C 0.72452(18) 0.5354(2) 0.7668(4) 0.0334(14) Uani 1 1 d .
H10 H 0.7213 0.5618 0.8098 0.040 Uiso 1 1 d R
C11 C 0.76433(19) 0.5389(2) 0.7464(3) 0.0302(13) Uani 1 1 d .
H11 H 0.7881 0.5680 0.7756 0.036 Uiso 1 1 d R
C12 C 0.86075(17) 0.4356(2) 0.7331(3) 0.0237(12) Uani 1 1 d .
C13 C 0.90225(18) 0.4137(2) 0.7216(3) 0.0254(12) Uani 1 1 d .
C14 C 0.92794(19) 0.3649(2) 0.7705(3) 0.0335(14) Uani 1 1 d .
H14 H 0.9544 0.3502 0.7599 0.040 Uiso 1 1 d R
C15 C 0.9156(2) 0.3375(2) 0.8342(4) 0.0412(15) Uani 1 1 d .
H15 H 0.9338 0.3049 0.8683 0.049 Uiso 1 1 d R
C16 C 0.8762(2) 0.3582(2) 0.8473(4) 0.0430(16) Uani 1 1 d .
H16 H 0.8673 0.3397 0.8907 0.052 Uiso 1 1 d R
C17 C 0.84959(18) 0.4059(2) 0.7977(3) 0.0302(13) Uani 1 1 d .
H17 H 0.8226 0.4190 0.8080 0.036 Uiso 1 1 d R
C18 C 0.91452(18) 0.4471(2) 0.6571(3) 0.0274(13) Uani 1 1 d .
C19 C 0.95353(18) 0.4372(2) 0.6359(3) 0.0330(14) Uani 1 1 d .
H19 H 0.9736 0.4038 0.6616 0.040 Uiso 1 1 d R
C20 C 0.9641(2) 0.4748(3) 0.5783(4) 0.0404(15) Uani 1 1 d .
H20 H 0.9916 0.4684 0.5659 0.048 Uiso 1 1 d R
C21 C 0.93323(18) 0.5218(3) 0.5393(4) 0.0350(14) Uani 1 1 d .
H21 H 0.9389 0.5482 0.4987 0.042 Uiso 1 1 d R
C22 C 0.89423(18) 0.5298(2) 0.5603(3) 0.0294(13) Uani 1 1 d .
H22 H 0.8731 0.5621 0.5331 0.035 Uiso 1 1 d R
C23 C 0.83046(17) 0.6223(2) 0.6510(3) 0.0230(11) Uani 1 1 d .
C24 C 0.76392(16) 0.6103(2) 0.5073(3) 0.0238(12) Uani 1 1 d .
H24 H 0.7620 0.6554 0.5107 0.029 Uiso 1 1 d R
C25 C 0.7696(2) 0.5930(2) 0.4217(3) 0.0393(15) Uani 1 1 d .
H25A H 0.7750 0.5493 0.4212 0.059 Uiso 1 1 d R
H25B H 0.7966 0.6149 0.4178 0.059 Uiso 1 1 d R
H25C H 0.7407 0.6038 0.3712 0.059 Uiso 1 1 d R
C26 C 0.71823(19) 0.5825(2) 0.5064(4) 0.0426(16) Uani 1 1 d .
H26A H 0.7144 0.5928 0.5612 0.064 Uiso 1 1 d R
H26B H 0.7195 0.5384 0.5013 0.064 Uiso 1 1 d R
H26C H 0.6914 0.5985 0.4561 0.064 Uiso 1 1 d R
C27 C 0.89561(17) 0.6072(2) 0.7960(3) 0.0292(13) Uani 1 1 d .
H27 H 0.9010 0.6514 0.7899 0.035 Uiso 1 1 d R
C28 C 0.94011(19) 0.5722(3) 0.8021(4) 0.0471(17) Uani 1 1 d .
H28A H 0.9463 0.5793 0.7487 0.071 Uiso 1 1 d R
H28B H 0.9352 0.5288 0.8080 0.071 Uiso 1 1 d R
H28C H 0.9672 0.5862 0.8537 0.071 Uiso 1 1 d R
C29 C 0.8875(2) 0.5973(3) 0.8809(4) 0.0463(16) Uani 1 1 d .
H29A H 0.8821 0.5541 0.8874 0.069 Uiso 1 1 d R
H29B H 0.8597 0.6205 0.8785 0.069 Uiso 1 1 d R
H29C H 0.9154 0.6109 0.9313 0.069 Uiso 1 1 d R
C30 C 0.83874(17) 0.7189(2) 0.5807(3) 0.0267(12) Uani 1 1 d .
H30A H 0.8141 0.7505 0.5585 0.032 Uiso 1 1 d R
H30B H 0.8342 0.6903 0.5316 0.032 Uiso 1 1 d R
C31 C 0.8868(2) 0.7488(3) 0.6057(4) 0.0421(15) Uani 1 1 d .
H31 H 0.8924 0.7755 0.6580 0.051 Uiso 1 1 d R
C32 C 0.8871(2) 0.7883(3) 0.5295(4) 0.0511(18) Uani 1 1 d .
H32A H 0.8609 0.8173 0.5133 0.077 Uiso 1 1 d R
H32B H 0.8834 0.7626 0.4787 0.077 Uiso 1 1 d R
H32C H 0.9171 0.8104 0.5477 0.077 Uiso 1 1 d R
C33 C 0.9266(2) 0.7019(3) 0.6302(5) 0.078(2) Uani 1 1 d .
H33A H 0.9230 0.6774 0.5783 0.117 Uiso 1 1 d R
H33B H 0.9251 0.6757 0.6771 0.117 Uiso 1 1 d R
H33C H 0.9572 0.7227 0.6508 0.117 Uiso 1 1 d R
C34 C 0.8297(2) 0.7201(2) 0.7258(3) 0.0333(14) Uani 1 1 d .
H34A H 0.8589 0.7447 0.7507 0.040 Uiso 1 1 d R
H34B H 0.8301 0.6909 0.7718 0.040 Uiso 1 1 d R
C35 C 0.7878(2) 0.7615(3) 0.7068(4) 0.0440(16) Uani 1 1 d .
H35 H 0.7884 0.7922 0.6623 0.053 Uiso 1 1 d R
C36 C 0.7415(2) 0.7283(3) 0.6691(4) 0.066(2) Uani 1 1 d .
H36A H 0.7412 0.6957 0.7094 0.099 Uiso 1 1 d R
H36B H 0.7377 0.7109 0.6119 0.099 Uiso 1 1 d R
H36C H 0.7156 0.7565 0.6615 0.099 Uiso 1 1 d R
C37 C 0.7925(2) 0.7951(3) 0.7901(4) 0.0586(19) Uani 1 1 d .
H37A H 0.7915 0.7660 0.8344 0.088 Uiso 1 1 d R
H37B H 0.7664 0.8240 0.7770 0.088 Uiso 1 1 d R
H37C H 0.8227 0.8169 0.8129 0.088 Uiso 1 1 d R
C38 C 0.96419(18) 0.8097(2) 0.1682(3) 0.0261(12) Uani 1 1 d .
C39 C 0.97531(17) 0.7775(2) 0.1051(3) 0.0278(13) Uani 1 1 d .
H39 H 1.0040 0.7861 0.0980 0.033 Uiso 1 1 d R
C40 C 0.9451(2) 0.7328(2) 0.0524(3) 0.0373(15) Uani 1 1 d .
H40 H 0.9534 0.7122 0.0097 0.045 Uiso 1 1 d R
C41 C 0.90335(19) 0.7184(2) 0.0614(4) 0.0372(15) Uani 1 1 d .
H41 H 0.8831 0.6880 0.0253 0.045 Uiso 1 1 d R
C42 C 0.89120(19) 0.7482(2) 0.1232(3) 0.0356(14) Uani 1 1 d .
H42 H 0.8626 0.7382 0.1299 0.043 Uiso 1 1 d R
C43 C 0.92077(19) 0.7932(2) 0.1760(3) 0.0270(12) Uani 1 1 d .
C44 C 0.91007(18) 0.8269(2) 0.2427(3) 0.0247(12) Uani 1 1 d .
C45 C 0.8711(2) 0.8190(2) 0.2649(4) 0.0345(14) Uani 1 1 d .
H45 H 0.8484 0.7887 0.2357 0.041 Uiso 1 1 d R
C46 C 0.8646(2) 0.8543(3) 0.3284(4) 0.0380(15) Uani 1 1 d .
H46 H 0.8374 0.8494 0.3422 0.046 Uiso 1 1 d R
C47 C 0.93757(18) 0.9041(2) 0.3491(3) 0.0294(13) Uani 1 1 d .
H47 H 0.9608 0.9336 0.3791 0.035 Uiso 1 1 d R
C48 C 0.89871(18) 0.8973(2) 0.3716(4) 0.0332(14) Uani 1 1 d .
H48 H 0.8955 0.9218 0.4164 0.040 Uiso 1 1 d R
C49 C 0.93332(16) 0.9815(2) 0.1074(3) 0.0244(12) Uani 1 1 d .
H49 H 0.9325 1.0268 0.1066 0.029 Uiso 1 1 d R
C50 C 0.88795(19) 0.9576(2) 0.1156(4) 0.0406(15) Uani 1 1 d .
H50A H 0.8875 0.9699 0.1725 0.061 Uiso 1 1 d R
H50B H 0.8873 0.9132 0.1117 0.061 Uiso 1 1 d R
H50C H 0.8602 0.9743 0.0678 0.061 Uiso 1 1 d R
C51 C 0.93508(19) 0.9588(3) 0.0210(3) 0.0405(15) Uani 1 1 d .
H51A H 0.9383 0.9146 0.0230 0.061 Uiso 1 1 d R
H51B H 0.9622 0.9770 0.0126 0.061 Uiso 1 1 d R
H51C H 0.9059 0.9703 -0.0281 0.061 Uiso 1 1 d R
C52 C 1.0000 0.9950(3) 0.2500 0.0242(17) Uani 1 2 d S
C53 C 1.04378(18) 1.1383(2) 0.2002(3) 0.0296(13) Uani 1 1 d .
H53 H 1.0415 1.1660 0.2466 0.035 Uiso 1 1 d R
C54 C 1.00305(18) 1.0929(2) 0.1754(3) 0.0251(12) Uani 1 1 d .
H54A H 0.9729 1.1149 0.1453 0.030 Uiso 1 1 d R
H54B H 1.0065 1.0635 0.1327 0.030 Uiso 1 1 d R
C55 C 1.0393(2) 1.1762(2) 0.1199(4) 0.0449(16) Uani 1 1 d .
H55A H 1.0397 1.1496 0.0725 0.067 Uiso 1 1 d R
H55B H 1.0658 1.2047 0.1358 0.067 Uiso 1 1 d R
H55C H 1.0095 1.1988 0.0998 0.067 Uiso 1 1 d R
C56 C 1.0910(2) 1.1055(3) 0.2378(4) 0.0496(17) Uani 1 1 d .
H56A H 1.1168 1.1351 0.2540 0.074 Uiso 1 1 d R
H56B H 1.0936 1.0776 0.1934 0.074 Uiso 1 1 d R
H56C H 1.0931 1.0825 0.2902 0.074 Uiso 1 1 d R

loop_
_atom_site_aniso_label
_atom_site_aniso_U_11
_atom_site_aniso_U_22
_atom_site_aniso_U_33
_atom_site_aniso_U_23
_atom_site_aniso_U_13
_atom_site_aniso_U_12
Ir1 0.02098(11) 0.01705(11) 0.02433(11) -0.00036(9) 0.00966(8) 0.00037(9)
Ir2 0.02202(16) 0.01592(15) 0.02560(16) 0.000 0.00893(13) 0.000
N1 0.020(2) 0.025(2) 0.029(3) 0.004(2) 0.011(2) 0.003(2)
N2 0.028(3) 0.023(2) 0.028(3) -0.006(2) 0.013(2) -0.004(2)
N3 0.005(2) 0.025(2) 0.026(2) -0.0019(19) 0.0018(18) 0.0023(17)
N4 0.008(2) 0.022(2) 0.025(2) 0.0013(19) 0.0034(19) -0.0014(17)
N5 0.050(3) 0.014(2) 0.022(2) -0.0014(19) 0.016(2) -0.003(2)
N6 0.024(2) 0.023(2) 0.032(3) 0.004(2) 0.011(2) 0.002(2)
N7 0.0174(18) 0.0168(19) 0.0265(19) 0.0020(18) 0.0058(15) 0.0017(18)
N8 0.0174(18) 0.0168(19) 0.0265(19) 0.0020(18) 0.0058(15) 0.0017(18)
C1 0.041(4) 0.016(3) 0.025(3) 0.003(2) 0.012(3) 0.006(2)
C2 0.021(3) 0.020(3) 0.028(3) 0.004(2) 0.007(2) 0.000(2)
C3 0.045(4) 0.025(3) 0.034(3) 0.006(3) 0.011(3) -0.004(3)
C4 0.018(3) 0.041(4) 0.046(4) -0.006(3) -0.001(3) -0.013(3)
C5 0.047(4) 0.030(3) 0.031(3) -0.011(3) 0.004(3) 0.001(3)
C6 0.026(3) 0.031(3) 0.033(3) -0.002(3) 0.011(3) -0.002(2)
C7 0.019(3) 0.018(3) 0.032(3) 0.013(2) 0.007(2) 0.004(2)
C8 0.031(3) 0.024(3) 0.047(4) 0.008(3) 0.018(3) 0.003(3)
C9 0.022(3) 0.041(4) 0.057(4) 0.014(3) 0.021(3) 0.008(3)
C10 0.027(3) 0.037(4) 0.043(4) 0.005(3) 0.021(3) 0.008(3)
C11 0.037(3) 0.023(3) 0.032(3) 0.002(3) 0.015(3) 0.006(3)
C12 0.029(3) 0.020(3) 0.021(3) 0.000(2) 0.008(2) 0.000(2)
C13 0.026(3) 0.018(3) 0.028(3) -0.004(2) 0.007(3) 0.000(2)
C14 0.036(3) 0.022(3) 0.040(4) -0.006(3) 0.012(3) 0.006(3)
C15 0.045(4) 0.025(3) 0.044(4) 0.009(3) 0.008(3) 0.009(3)
C16 0.065(5) 0.027(3) 0.041(4) 0.010(3) 0.026(3) 0.006(3)
C17 0.021(3) 0.035(3) 0.034(3) 0.007(3) 0.011(3) 0.004(2)
C18 0.030(3) 0.018(3) 0.030(3) -0.007(2) 0.007(3) -0.001(2)
C19 0.024(3) 0.034(3) 0.038(4) -0.008(3) 0.008(3) 0.007(3)
C20 0.033(4) 0.049(4) 0.044(4) -0.014(3) 0.020(3) 0.000(3)
C21 0.020(3) 0.048(4) 0.042(4) -0.005(3) 0.018(3) -0.009(3)
C22 0.027(3) 0.028(3) 0.029(3) 0.003(3) 0.007(3) -0.003(3)
C23 0.034(3) 0.018(3) 0.023(3) -0.002(3) 0.018(2) -0.001(3)
C24 0.013(3) 0.025(3) 0.029(3) 0.002(2) 0.002(2) -0.001(2)
C25 0.039(4) 0.045(4) 0.025(3) -0.004(3) 0.002(3) 0.005(3)
C26 0.038(4) 0.035(4) 0.042(4) 0.011(3) 0.001(3) 0.000(3)
C27 0.022(3) 0.028(3) 0.028(3) -0.001(2) -0.001(2) 0.000(2)
C28 0.031(4) 0.037(4) 0.053(4) -0.007(3) -0.007(3) 0.005(3)
C29 0.049(4) 0.047(4) 0.030(4) -0.003(3) 0.001(3) -0.003(3)
C30 0.031(3) 0.020(3) 0.029(3) -0.002(2) 0.011(3) -0.003(2)
C31 0.050(4) 0.037(4) 0.039(4) -0.004(3) 0.016(3) -0.021(3)
C32 0.063(5) 0.038(4) 0.055(4) 0.001(3) 0.027(4) -0.016(3)
C33 0.049(5) 0.093(6) 0.091(6) 0.051(5) 0.027(4) -0.001(4)
C34 0.054(4) 0.020(3) 0.028(3) -0.005(2) 0.018(3) -0.007(3)
C35 0.061(4) 0.033(4) 0.045(4) 0.000(3) 0.027(3) 0.013(3)
C36 0.033(4) 0.083(6) 0.076(5) -0.032(4) 0.015(4) 0.003(4)
C37 0.072(5) 0.048(4) 0.070(5) -0.018(4) 0.042(4) -0.003(4)
C38 0.038(3) 0.016(3) 0.023(3) 0.006(2) 0.011(3) 0.006(2)
C39 0.013(3) 0.032(3) 0.035(3) -0.002(3) 0.006(2) -0.003(2)
C40 0.048(4) 0.030(3) 0.032(3) -0.008(3) 0.014(3) -0.002(3)
C41 0.030(3) 0.029(3) 0.042(4) -0.009(3) 0.002(3) -0.014(3)
C42 0.036(3) 0.025(3) 0.041(4) 0.006(3) 0.010(3) -0.006(3)
C43 0.034(3) 0.016(3) 0.029(3) 0.003(2) 0.010(3) -0.002(2)
C44 0.025(3) 0.015(3) 0.032(3) 0.007(2) 0.009(3) 0.000(2)
C45 0.041(4) 0.027(3) 0.037(4) 0.005(3) 0.017(3) -0.004(3)
C46 0.035(4) 0.040(4) 0.047(4) 0.013(3) 0.025(3) 0.003(3)
C47 0.031(3) 0.024(3) 0.031(3) -0.002(2) 0.010(3) 0.002(2)
C48 0.032(3) 0.036(3) 0.038(4) -0.002(3) 0.020(3) 0.003(3)
C49 0.012(3) 0.025(3) 0.030(3) 0.000(2) 0.002(2) -0.001(2)
C50 0.032(4) 0.035(4) 0.044(4) 0.008(3) 0.002(3) 0.001(3)
C51 0.024(3) 0.054(4) 0.030(3) -0.002(3) -0.004(3) 0.001(3)
C52 0.038(5) 0.012(4) 0.028(4) 0.000 0.019(4) 0.000
C53 0.032(3) 0.024(3) 0.036(3) -0.005(3) 0.018(3) -0.004(2)
C54 0.030(3) 0.019(3) 0.030(3) 0.000(2) 0.015(3) 0.000(2)
C55 0.058(4) 0.031(3) 0.059(4) 0.009(3) 0.037(4) -0.002(3)
C56 0.039(4) 0.046(4) 0.068(5) 0.011(3) 0.024(4) -0.002(3)

loop_
_atom_type_symbol
_atom_type_description
_atom_type_scat_dispersion_real
_atom_type_scat_dispersion_imag
_atom_type_scat_source
C C 0.0033 0.0016 'International Tables Vol C Tables 4.2.6.8 and 6.1.1.4'
H H 0.0000 0.0000 'International Tables Vol C Tables 4.2.6.8 and 6.1.1.4'
N N 0.0061 0.0033 'International Tables Vol C Tables 4.2.6.8 and 6.1.1.4'
Ir Ir -1.4442 7.9887 'International Tables Vol C Tables 4.2.6.8 and 6.1.1.4'

loop_
_geom_angle_atom_site_label_1
_geom_angle_atom_site_label_2
_geom_angle_atom_site_label_3
_geom_angle
_geom_angle_site_symmetry_1
_geom_angle_site_symmetry_3
C12 Ir1 C1 84.91(19) . .
C12 Ir1 N1 94.58(18) . .
C1 Ir1 N1 80.52(19) . .
C12 Ir1 N2 80.57(18) . .
C1 Ir1 N2 94.68(18) . .
N1 Ir1 N2 173.51(16) . .
C12 Ir1 N3 107.61(17) . .
C1 Ir1 N3 166.67(17) . .
N1 Ir1 N3 93.65(15) . .
N2 Ir1 N3 91.94(14) . .
C12 Ir1 N4 167.06(17) . .
C1 Ir1 N4 107.49(17) . .
N1 Ir1 N4 91.19(14) . .
N2 Ir1 N4 94.44(15) . .
N3 Ir1 N4 60.38(14) . .
C38 Ir2 C38 86.4(3) . 2_755
C38 Ir2 N6 93.99(18) . 2_755
C38 Ir2 N6 80.66(18) 2_755 2_755
C38 Ir2 N6 80.66(19) . .
C38 Ir2 N6 93.99(18) 2_755 .
N6 Ir2 N6 172.7(2) 2_755 .
C38 Ir2 N7 165.96(17) . 2_755
C38 Ir2 N7 106.92(17) 2_755 2_755
N6 Ir2 N7 92.73(15) 2_755 2_755
N6 Ir2 N7 93.57(15) . 2_755
C38 Ir2 N7 106.92(17) . .
C38 Ir2 N7 165.96(17) 2_755 .
N6 Ir2 N7 93.57(15) 2_755 .
N6 Ir2 N7 92.73(15) . .
N7 Ir2 N7 60.3(2) 2_755 .
C11 N1 C7 119.5(4) . .
C11 N1 Ir1 124.4(4) . .
C7 N1 Ir1 116.1(3) . .
C22 N2 C18 118.9(4) . .
C22 N2 Ir1 125.0(4) . .
C18 N2 Ir1 116.1(3) . .
C23 N3 C27 125.1(4) . .
C23 N3 Ir1 94.4(3) . .
C27 N3 Ir1 136.4(3) . .
C23 N4 C24 124.8(4) . .
C23 N4 Ir1 94.1(3) . .
C24 N4 Ir1 136.5(3) . .
C23 N5 C34 120.8(4) . .
C23 N5 C30 120.3(4) . .
C34 N5 C30 118.7(4) . .
C47 N6 C44 119.3(4) . .
C47 N6 Ir2 124.2(3) . .
C44 N6 Ir2 116.4(3) . .
C52 N7 C49 124.5(4) . .
C52 N7 Ir2 93.9(3) . .
C49 N7 Ir2 135.3(3) . .
C52 N8 C54 120.5(3) . 2_755
C52 N8 C54 120.5(3) . .
C54 N8 C54 119.0(5) 2_755 .
C6 C1 C2 116.4(5) . .
C6 C1 Ir1 128.7(4) . .
C2 C1 Ir1 114.9(3) . .
C3 C2 C1 121.3(5) . .
C3 C2 C7 125.0(5) . .
C1 C2 C7 113.7(4) . .
C4 C3 C2 120.6(5) . .
C4 C3 H3 119.7 . .
C2 C3 H3 119.7 . .
C3 C4 C5 119.3(5) . .
C3 C4 H4 120.4 . .
C5 C4 H4 120.4 . .
C4 C5 C6 121.5(5) . .
C4 C5 H5 119.2 . .
C6 C5 H5 119.2 . .
C5 C6 C1 120.8(5) . .
C5 C6 H6 119.6 . .
C1 C6 H6 119.6 . .
N1 C7 C8 120.0(5) . .
N1 C7 C2 114.8(4) . .
C8 C7 C2 125.2(5) . .
C9 C8 C7 120.7(5) . .
C9 C8 H8 119.6 . .
C7 C8 H8 119.7 . .
C8 C9 C10 118.3(5) . .
C8 C9 H9 120.9 . .
C10 C9 H9 120.8 . .
C11 C10 C9 120.1(5) . .
C11 C10 H10 120.0 . .
C9 C10 H10 120.0 . .
N1 C11 C10 121.4(5) . .
N1 C11 H11 119.3 . .
C10 C11 H11 119.3 . .
C17 C12 C13 115.5(5) . .
C17 C12 Ir1 130.2(4) . .
C13 C12 Ir1 114.3(3) . .
C14 C13 C12 121.0(5) . .
C14 C13 C18 124.4(5) . .
C12 C13 C18 114.6(4) . .
C15 C14 C13 121.1(5) . .
C15 C14 H14 119.5 . .
C13 C14 H14 119.4 . .
C16 C15 C14 118.9(5) . .
C16 C15 H15 120.6 . .
C14 C15 H15 120.5 . .
C15 C16 C17 120.7(5) . .
C15 C16 H16 119.7 . .
C17 C16 H16 119.6 . .
C16 C17 C12 122.8(5) . .
C16 C17 H17 118.6 . .
C12 C17 H17 118.6 . .
N2 C18 C19 119.3(5) . .
N2 C18 C13 114.2(4) . .
C19 C18 C13 126.5(5) . .
C18 C19 C20 121.9(5) . .
C18 C19 H19 119.0 . .
C20 C19 H19 119.1 . .
C21 C20 C19 117.8(5) . .
C21 C20 H20 121.1 . .
C19 C20 H20 121.1 . .
C22 C21 C20 118.9(5) . .
C22 C21 H21 120.5 . .
C20 C21 H21 120.5 . .
N2 C22 C21 123.0(5) . .
N2 C22 H22 118.5 . .
C21 C22 H22 118.5 . .
N3 C23 N4 111.1(4) . .
N3 C23 N5 124.4(4) . .
N4 C23 N5 124.5(4) . .
N4 C24 C26 111.3(4) . .
N4 C24 C25 109.3(4) . .
C26 C24 C25 108.6(4) . .
N4 C24 H24 109.2 . .
C26 C24 H24 109.2 . .
C25 C24 H24 109.2 . .
C24 C25 H25A 109.5 . .
C24 C25 H25B 109.5 . .
H25A C25 H25B 109.5 . .
C24 C25 H25C 109.5 . .
H25A C25 H25C 109.5 . .
H25B C25 H25C 109.5 . .
C24 C26 H26A 109.5 . .
C24 C26 H26B 109.5 . .
H26A C26 H26B 109.5 . .
C24 C26 H26C 109.4 . .
H26A C26 H26C 109.5 . .
H26B C26 H26C 109.5 . .
N3 C27 C29 110.2(4) . .
N3 C27 C28 111.5(4) . .
C29 C27 C28 108.7(5) . .
N3 C27 H27 108.8 . .
C29 C27 H27 108.8 . .
C28 C27 H27 108.8 . .
C27 C28 H28A 109.5 . .
C27 C28 H28B 109.5 . .
H28A C28 H28B 109.5 . .
C27 C28 H28C 109.5 . .
H28A C28 H28C 109.5 . .
H28B C28 H28C 109.5 . .
C27 C29 H29A 109.5 . .
C27 C29 H29B 109.5 . .
H29A C29 H29B 109.5 . .
C27 C29 H29C 109.5 . .
H29A C29 H29C 109.5 . .
H29B C29 H29C 109.5 . .
N5 C30 C31 115.5(4) . .
N5 C30 H30A 108.4 . .
C31 C30 H30A 108.4 . .
N5 C30 H30B 108.4 . .
C31 C30 H30B 108.4 . .
H30A C30 H30B 107.5 . .
C30 C31 C32 109.7(5) . .
C30 C31 C33 111.6(5) . .
C32 C31 C33 110.2(5) . .
C30 C31 H31 108.4 . .
C32 C31 H31 108.4 . .
C33 C31 H31 108.4 . .
C31 C32 H32A 109.5 . .
C31 C32 H32B 109.5 . .
H32A C32 H32B 109.5 . .
C31 C32 H32C 109.5 . .
H32A C32 H32C 109.5 . .
H32B C32 H32C 109.5 . .
C31 C33 H33A 109.5 . .
C31 C33 H33B 109.5 . .
H33A C33 H33B 109.5 . .
C31 C33 H33C 109.5 . .
H33A C33 H33C 109.5 . .
H33B C33 H33C 109.5 . .
N5 C34 C35 116.3(4) . .
N5 C34 H34A 108.2 . .
C35 C34 H34A 108.2 . .
N5 C34 H34B 108.2 . .
C35 C34 H34B 108.2 . .
H34A C34 H34B 107.4 . .
C36 C35 C34 112.4(5) . .
C36 C35 C37 111.0(5) . .
C34 C35 C37 109.4(5) . .
C36 C35 H35 108.0 . .
C34 C35 H35 108.0 . .
C37 C35 H35 108.0 . .
C35 C36 H36A 109.5 . .
C35 C36 H36B 109.5 . .
H36A C36 H36B 109.5 . .
C35 C36 H36C 109.5 . .
H36A C36 H36C 109.5 . .
H36B C36 H36C 109.5 . .
C35 C37 H37A 109.5 . .
C35 C37 H37B 109.5 . .
H37A C37 H37B 109.5 . .
C35 C37 H37C 109.5 . .
H37A C37 H37C 109.5 . .
H37B C37 H37C 109.5 . .
C39 C38 C43 115.8(5) . .
C39 C38 Ir2 129.8(4) . .
C43 C38 Ir2 114.4(3) . .
C40 C39 C38 121.5(5) . .
C40 C39 H39 119.3 . .
C38 C39 H39 119.2 . .
C41 C40 C39 121.1(5) . .
C41 C40 H40 119.4 . .
C39 C40 H40 119.5 . .
C42 C41 C40 119.6(5) . .
C42 C41 H41 120.2 . .
C40 C41 H41 120.2 . .
C41 C42 C43 120.2(5) . .
C41 C42 H42 119.9 . .
C43 C42 H42 119.9 . .
C42 C43 C38 121.8(5) . .
C42 C43 C44 123.2(5) . .
C38 C43 C44 115.0(4) . .
N6 C44 C45 119.7(5) . .
N6 C44 C43 113.5(4) . .
C45 C44 C43 126.7(5) . .
C46 C45 C44 121.3(5) . .
C46 C45 H45 119.4 . .
C44 C45 H45 119.4 . .
C45 C46 C48 118.3(5) . .
C45 C46 H46 120.8 . .
C48 C46 H46 120.8 . .
N6 C47 C48 121.7(5) . .
N6 C47 H47 119.1 . .
C48 C47 H47 119.1 . .
C47 C48 C46 119.6(5) . .
C47 C48 H48 120.2 . .
C46 C48 H48 120.2 . .
N7 C49 C51 109.1(4) . .
N7 C49 C50 111.7(4) . .
C51 C49 C50 109.0(4) . .
N7 C49 H49 109.0 . .
C51 C49 H49 109.0 . .
C50 C49 H49 109.0 . .
C49 C50 H50A 109.5 . .
C49 C50 H50B 109.5 . .
H50A C50 H50B 109.5 . .
C49 C50 H50C 109.4 . .
H50A C50 H50C 109.5 . .
H50B C50 H50C 109.5 . .
C49 C51 H51A 109.6 . .
C49 C51 H51B 109.4 . .
H51A C51 H51B 109.5 . .
C49 C51 H51C 109.4 . .
H51A C51 H51C 109.5 . .
H51B C51 H51C 109.5 . .
N7 C52 N7 111.9(6) . 2_755
N7 C52 N8 124.1(3) . .
N7 C52 N8 124.1(3) 2_755 .
C56 C53 C55 111.6(4) . .
C56 C53 C54 110.3(4) . .
C55 C53 C54 109.7(4) . .
C56 C53 H53 108.4 . .
C55 C53 H53 108.4 . .
C54 C53 H53 108.4 . .
N8 C54 C53 114.7(4) . .
N8 C54 H54A 108.6 . .
C53 C54 H54A 108.6 . .
N8 C54 H54B 108.6 . .
C53 C54 H54B 108.6 . .
H54A C54 H54B 107.5 . .
C53 C55 H55A 109.5 . .
C53 C55 H55B 109.4 . .
H55A C55 H55B 109.5 . .
C53 C55 H55C 109.5 . .
H55A C55 H55C 109.5 . .
H55B C55 H55C 109.5 . .
C53 C56 H56A 109.5 . .
C53 C56 H56B 109.5 . .
H56A C56 H56B 109.5 . .
C53 C56 H56C 109.5 . .
H56A C56 H56C 109.5 . .
H56B C56 H56C 109.5 . .

loop_
_geom_bond_atom_site_label_1
_geom_bond_atom_site_label_2
_geom_bond_distance
_geom_bond_site_symmetry_2
Ir1 C12 1.999(5) .
Ir1 C1 2.009(5) .
Ir1 N1 2.037(4) .
Ir1 N2 2.040(4) .
Ir1 N3 2.176(4) .
Ir1 N4 2.181(4) .
Ir2 C38 2.001(5) .
Ir2 C38 2.001(5) 2_755
Ir2 N6 2.037(4) 2_755
Ir2 N6 2.037(4) .
Ir2 N7 2.184(4) 2_755
Ir2 N7 2.184(4) .
N1 C11 1.353(6) .
N1 C7 1.369(6) .
N2 C22 1.355(6) .
N2 C18 1.365(6) .
N3 C23 1.327(6) .
N3 C27 1.458(6) .
N4 C23 1.330(6) .
N4 C24 1.456(6) .
N5 C23 1.407(6) .
N5 C34 1.454(6) .
N5 C30 1.456(6) .
N6 C47 1.356(6) .
N6 C44 1.372(6) .
N7 C52 1.324(5) .
N7 C49 1.458(6) .
N8 C52 1.414(8) .
N8 C54 1.469(5) 2_755
N8 C54 1.469(5) .
C1 C6 1.403(7) .
C1 C2 1.437(7) .
C2 C3 1.391(7) .
C2 C7 1.463(7) .
C3 C4 1.377(7) .
C3 H3 0.9500 .
C4 C5 1.379(7) .
C4 H4 0.9500 .
C5 C6 1.398(7) .
C5 H5 0.9500 .
C6 H6 0.9500 .
C7 C8 1.401(7) .
C8 C9 1.378(7) .
C8 H8 0.9500 .
C9 C10 1.390(7) .
C9 H9 0.9500 .
C10 C11 1.386(7) .
C10 H10 0.9500 .
C11 H11 0.9500 .
C12 C17 1.397(6) .
C12 C13 1.438(6) .
C13 C14 1.393(7) .
C13 C18 1.454(7) .
C14 C15 1.382(7) .
C14 H14 0.9500 .
C15 C16 1.382(7) .
C15 H15 0.9500 .
C16 C17 1.388(7) .
C16 H16 0.9500 .
C17 H17 0.9500 .
C18 C19 1.385(7) .
C19 C20 1.387(7) .
C19 H19 0.9500 .
C20 C21 1.384(8) .
C20 H20 0.9500 .
C21 C22 1.376(7) .
C21 H21 0.9500 .
C22 H22 0.9500 .
C24 C26 1.523(7) .
C24 C25 1.531(7) .
C24 H24 1.0000 .
C25 H25A 0.9800 .
C25 H25B 0.9800 .
C25 H25C 0.9800 .
C26 H26A 0.9800 .
C26 H26B 0.9800 .
C26 H26C 0.9800 .
C27 C29 1.525(7) .
C27 C28 1.536(7) .
C27 H27 1.0000 .
C28 H28A 0.9800 .
C28 H28B 0.9800 .
C28 H28C 0.9800 .
C29 H29A 0.9800 .
C29 H29B 0.9800 .
C29 H29C 0.9800 .
C30 C31 1.519(7) .
C30 H30A 0.9900 .
C30 H30B 0.9900 .
C31 C32 1.529(7) .
C31 C33 1.530(8) .
C31 H31 1.0000 .
C32 H32A 0.9800 .
C32 H32B 0.9800 .
C32 H32C 0.9800 .
C33 H33A 0.9800 .
C33 H33B 0.9800 .
C33 H33C 0.9800 .
C34 C35 1.508(7) .
C34 H34A 0.9900 .
C34 H34B 0.9900 .
C35 C36 1.503(8) .
C35 C37 1.514(7) .
C35 H35 1.0000 .
C36 H36A 0.9800 .
C36 H36B 0.9800 .
C36 H36C 0.9800 .
C37 H37A 0.9800 .
C37 H37B 0.9800 .
C37 H37C 0.9800 .
C38 C39 1.404(6) .
C38 C43 1.432(7) .
C39 C40 1.401(7) .
C39 H39 0.9500 .
C40 C41 1.379(7) .
C40 H40 0.9500 .
C41 C42 1.376(7) .
C41 H41 0.9500 .
C42 C43 1.398(7) .
C42 H42 0.9500 .
C43 C44 1.461(7) .
C44 C45 1.387(7) .
C45 C46 1.377(7) .
C45 H45 0.9500 .
C46 C48 1.387(7) .
C46 H46 0.9500 .
C47 C48 1.385(7) .
C47 H47 0.9500 .
C48 H48 0.9500 .
C49 C51 1.526(7) .
C49 C50 1.541(7) .
C49 H49 1.0000 .
C50 H50A 0.9800 .
C50 H50B 0.9800 .
C50 H50C 0.9800 .
C51 H51A 0.9800 .
C51 H51B 0.9800 .
C51 H51C 0.9800 .
C52 N7 1.324(5) 2_755
C53 C56 1.520(7) .
C53 C55 1.524(7) .
C53 C54 1.529(6) .
C53 H53 1.0000 .
C54 H54A 0.9900 .
C54 H54B 0.9900 .
C55 H55A 0.9800 .
C55 H55B 0.9800 .
C55 H55C 0.9800 .
C56 H56A 0.9800 .
C56 H56B 0.9800 .
C56 H56C 0.9800 .
